data_4065790
loop_
_publ_author_name
'Batuecas, Mar\'ia'
'Esteruelas, Miguel A.'
'Garc\'ia-Yebra, Cristina'
'O\~nate, Enrique'

_publ_section_title
;
 Redox Isomerization of Allylic Alcohols Catalyzed by Osmium and Ruthenium
 Complexes Containing a Cyclopentadienyl Ligand with a Pendant Amine or
 Phosphoramidite Group: X-ray Structure of an
 \h3-1-Hydroxyallyl-Metal-Hydride Intermediate
;
_journal_issue 9
_journal_name_full Organometallics
_journal_page_first 2166
_journal_paper_doi 10.1021/om100126t
_journal_volume 29
_journal_year 2010
_chemical_formula_sum 'C12 H18 F6 N3 Os P'
_chemical_formula_weight 539.46
_chemical_name_systematic
; 
 ? 
;
_space_group_IT_number 57
_symmetry_cell_setting orthorhombic
_symmetry_space_group_name_Hall '-P 2c 2b'
_symmetry_space_group_name_H-M 'P b c m'
_atom_sites_solution_hydrogens geom
_atom_sites_solution_primary direct
_atom_sites_solution_secondary difmap
_audit_creation_method SHELXL-97
_cell_angle_alpha 90.00
_cell_angle_beta 90.00
_cell_angle_gamma 90.00
_cell_formula_units_Z 4
_cell_length_a 7.2245(19)
_cell_length_b 13.747(4)
_cell_length_c 16.602(4)
_cell_measurement_reflns_used 890
_cell_measurement_temperature 150(2)
_cell_measurement_theta_max 26
_cell_measurement_theta_min 3
_cell_volume 1648.8(8)
_computing_cell_refinement 'SAINT+ v. 6.1 (Bruker AXS, 2000)'
_computing_data_collection 'SMART v. 5.625 (Bruker AXS, 2000)'
_computing_data_reduction 'SAINT+ v. 6.1 (Bruker AXS, 2000)'
_computing_molecular_graphics 'XP, SHELXTL v. 6.1 (Bruker, 2000)'
_computing_publication_material 'XCIF, SHELXTL v. 6.1 (Bruker, 2000)'
_computing_structure_refinement 'SHELXL-97 (Sheldrick, 1997)'
_computing_structure_solution 'SHELXS-97 (Sheldrick, 1990)'
_diffrn_ambient_temperature 150(2)
_diffrn_detector_area_resol_mean 8.26
_diffrn_measured_fraction_theta_full 1.000
_diffrn_measured_fraction_theta_max 0.970
_diffrn_measurement_device_type 'Bruker SMART APEX CCD system'
_diffrn_measurement_method '\w rotations with narrow frames'
_diffrn_radiation_monochromator graphite
_diffrn_radiation_source 'fine-focus sealed tube'
_diffrn_radiation_type MoK\a
_diffrn_radiation_wavelength 0.71073
_diffrn_reflns_av_R_equivalents 0.0317
_diffrn_reflns_av_sigmaI/netI 0.0193
_diffrn_reflns_limit_h_max 9
_diffrn_reflns_limit_h_min -9
_diffrn_reflns_limit_k_max 18
_diffrn_reflns_limit_k_min -18
_diffrn_reflns_limit_l_max 22
_diffrn_reflns_limit_l_min -22
_diffrn_reflns_number 17316
_diffrn_reflns_theta_full 27.50
_diffrn_reflns_theta_max 28.81
_diffrn_reflns_theta_min 2.45
_diffrn_standards_decay_% 'no decay'
_exptl_absorpt_coefficient_mu 7.891
_exptl_absorpt_correction_T_max 0.570
_exptl_absorpt_correction_T_min 0.451
_exptl_absorpt_correction_type multi-scan
_exptl_absorpt_process_details
;
Absorption correction performed with SADABS program. This is based on the
method of Blessing: Blessing, R. H., Acta Crystallogr., Sect. A 1995, 51, 33.

SADABS: Area-Detector Absorption Correction. Bruker-AXS 
within SAINT+ package, v. 6.1 (2000).
;
_exptl_crystal_colour yellow
_exptl_crystal_density_diffrn 2.173
_exptl_crystal_density_method 'not measured'
_exptl_crystal_description 'irregular block'
_exptl_crystal_F_000 1024
_exptl_crystal_size_max 0.12
_exptl_crystal_size_mid 0.08
_exptl_crystal_size_min 0.08
_refine_diff_density_max 1.617
_refine_diff_density_min -1.420
_refine_diff_density_rms 0.147
_refine_ls_extinction_method none
_refine_ls_goodness_of_fit_ref 1.086
_refine_ls_hydrogen_treatment constr
_refine_ls_matrix_type full
_refine_ls_number_parameters 135
_refine_ls_number_reflns 2163
_refine_ls_number_restraints 18
_refine_ls_restrained_S_all 1.085
_refine_ls_R_factor_all 0.0400
_refine_ls_R_factor_gt 0.0361
_refine_ls_shift/su_max 0.027
_refine_ls_shift/su_mean 0.002
_refine_ls_structure_factor_coef Fsqd
_refine_ls_weighting_details 'calc w=1/[\s^2^(Fo^2^)+(0.0513P)^2^+5.7287P] where P=(Fo^2^+2Fc^2^)/3'
_refine_ls_weighting_scheme calc
_refine_ls_wR_factor_gt 0.0916
_refine_ls_wR_factor_ref 0.0938
_reflns_number_gt 2013
_reflns_number_total 2163
_reflns_threshold_expression >2sigma(I)
_cod_data_source_file om100126t_si_001.cif
_cod_data_source_block mae312pbcm
_cod_original_sg_symbol_H-M Pbcm
_cod_database_code 4065790

loop_
_symmetry_equiv_pos_as_xyz
'x, y, z'
'-x, -y, z+1/2'
'-x, y+1/2, -z+1/2'
'x, -y+1/2, -z'
'-x, -y, -z'
'x, y, -z-1/2'
'x, -y-1/2, z-1/2'
'-x, y-1/2, z'

loop_
_atom_site_label
_atom_site_type_symbol
_atom_site_fract_x
_atom_site_fract_y
_atom_site_fract_z
_atom_site_U_iso_or_equiv
_atom_site_adp_type
_atom_site_occupancy
_atom_site_symmetry_multiplicity
_atom_site_calc_flag
_atom_site_refinement_flags
_atom_site_disorder_assembly
_atom_site_disorder_group
Os Os 0.14793(4) 0.021999(19) 0.2500 0.03318(12) Uani 1 2 d S . .
P P 0.7327(3) 0.2500 0.5000 0.0461(5) Uani 1 2 d SD . .
F1A F 0.733(3) 0.1446(9) 0.5405(11) 0.116(7) Uiso 0.33 1 d PD A 1
F2A F 0.889(3) 0.2124(16) 0.4391(12) 0.114(10) Uiso 0.33 1 d PD B 1
F3A F 0.579(3) 0.2138(16) 0.4388(13) 0.132(11) Uiso 0.33 1 d PD C 1
F1B F 0.775(3) 0.1383(7) 0.4856(11) 0.096(6) Uiso 0.33 1 d PD C 2
F2B F 0.8641(18) 0.2760(12) 0.4254(8) 0.079(5) Uiso 0.33 1 d PD D 2
F3B F 0.5620(14) 0.2433(12) 0.4392(8) 0.049(3) Uiso 0.33 1 d PD C 2
F1C F 0.7026(19) 0.1361(6) 0.4997(9) 0.056(3) Uiso 0.33 1 d PD C 3
F2C F 0.9057(14) 0.2393(12) 0.4417(8) 0.054(3) Uiso 0.33 1 d PD C 3
F3C F 0.6011(18) 0.2603(10) 0.4243(8) 0.064(4) Uiso 0.33 1 d PD C 3
N1 N -0.0332(7) -0.0251(3) 0.3366(4) 0.0450(12) Uani 1 1 d . . .
N2 N 0.0125(12) 0.1613(6) 0.2298(5) 0.039(3) Uani 0.50 1 d P . .
H2A H 0.0200 0.1719 0.1745 0.047 Uiso 0.50 1 calc PR . .
C1 C 0.3859(11) 0.1091(7) 0.2500 0.0444(19) Uani 1 2 d S . .
C2 C 0.3935(8) 0.0485(5) 0.3190(4) 0.0424(13) Uani 1 1 d . . .
H2 H 0.3967 0.0698 0.3735 0.051 Uiso 1 1 calc R . .
C3 C 0.3955(8) -0.0497(5) 0.2924(4) 0.0432(13) Uani 1 1 d . . .
H3 H 0.3966 -0.1057 0.3260 0.052 Uiso 1 1 calc R . .
C4 C 0.3372(16) 0.2165(9) 0.239(4) 0.062(12) Uani 0.50 1 d P . .
H4A H 0.4229 0.2576 0.2705 0.074 Uiso 0.50 1 calc PR . .
H4B H 0.3491 0.2347 0.1812 0.074 Uiso 0.50 1 calc PR . .
C5 C 0.1426(15) 0.2321(9) 0.2664(9) 0.052(5) Uani 0.50 1 d P . .
H5A H 0.1376 0.2259 0.3258 0.062 Uiso 0.50 1 calc PR . .
H5B H 0.1034 0.2989 0.2521 0.062 Uiso 1 2 calc SR . .
C6 C -0.1800(14) 0.1750(9) 0.2500 0.064(3) Uani 1 2 d S . .
H6A H -0.2206 0.2393 0.2315 0.096 Uiso 0.50 1 calc PR . .
H6B H -0.1956 0.1705 0.3085 0.096 Uiso 0.50 1 calc PR . .
H6C H -0.2545 0.1246 0.2237 0.096 Uiso 0.50 1 calc PR . .
C7 C -0.1228(8) -0.0497(5) 0.3884(4) 0.0460(14) Uani 1 1 d . . .
C8 C -0.2294(10) -0.0826(6) 0.4573(4) 0.0601(17) Uani 1 1 d . . .
H8A H -0.2059 -0.1519 0.4665 0.090 Uiso 1 1 calc R . .
H8B H -0.3616 -0.0725 0.4469 0.090 Uiso 1 1 calc R . .
H8C H -0.1927 -0.0455 0.5051 0.090 Uiso 1 1 calc R . .

loop_
_atom_site_aniso_label
_atom_site_aniso_U_11
_atom_site_aniso_U_22
_atom_site_aniso_U_33
_atom_site_aniso_U_23
_atom_site_aniso_U_13
_atom_site_aniso_U_12
Os 0.02871(17) 0.02295(16) 0.04789(19) 0.000 0.000 -0.00080(10)
P 0.0496(12) 0.0390(10) 0.0498(12) 0.0072(9) 0.000 0.000
N1 0.037(3) 0.035(2) 0.062(3) -0.009(2) 0.010(2) -0.0066(19)
N2 0.040(4) 0.032(4) 0.045(7) -0.002(3) 0.003(3) 0.008(3)
C1 0.029(3) 0.045(4) 0.058(5) 0.000 0.000 -0.008(3)
C2 0.037(3) 0.052(3) 0.038(3) -0.007(3) 0.003(2) -0.004(2)
C3 0.038(3) 0.043(3) 0.048(3) 0.005(3) 0.000(2) 0.007(2)
C4 0.061(7) 0.039(5) 0.09(4) -0.013(11) 0.010(12) -0.024(5)
C5 0.064(7) 0.036(5) 0.055(15) -0.002(5) 0.016(6) -0.009(5)
C6 0.051(5) 0.058(6) 0.083(7) 0.000 0.000 0.025(5)
C7 0.041(3) 0.037(3) 0.060(4) -0.008(3) 0.006(3) -0.004(2)
C8 0.048(3) 0.070(5) 0.061(4) -0.003(3) 0.016(3) -0.006(3)

loop_
_atom_type_symbol
_atom_type_description
_atom_type_scat_dispersion_real
_atom_type_scat_dispersion_imag
_atom_type_scat_source
C C 0.0033 0.0016 'International Tables Vol C Tables 4.2.6.8 and 6.1.1.4'
H H 0.0000 0.0000 'International Tables Vol C Tables 4.2.6.8 and 6.1.1.4'
N N 0.0061 0.0033 'International Tables Vol C Tables 4.2.6.8 and 6.1.1.4'
F F 0.0171 0.0103 'International Tables Vol C Tables 4.2.6.8 and 6.1.1.4'
P P 0.1023 0.0942 'International Tables Vol C Tables 4.2.6.8 and 6.1.1.4'
Os Os -1.2165 7.6030 'International Tables Vol C Tables 4.2.6.8 and 6.1.1.4'

loop_
_geom_angle_atom_site_label_1
_geom_angle_atom_site_label_2
_geom_angle_atom_site_label_3
_geom_angle
_geom_angle_site_symmetry_1
_geom_angle_site_symmetry_3
N1 Os N1 89.1(3) . 6_556
N1 Os C1 134.80(15) . .
N1 Os C1 134.80(15) 6_556 .
N1 Os C2 102.0(2) . .
N1 Os C2 163.2(2) 6_556 .
C1 Os C2 39.1(2) . .
N1 Os C2 163.2(2) . 6_556
N1 Os C2 102.0(2) 6_556 6_556
C1 Os C2 39.1(2) . 6_556
C2 Os C2 64.7(3) . 6_556
N1 Os C3 99.0(2) . .
N1 Os C3 127.8(2) 6_556 .
C1 Os C3 65.2(3) . .
C2 Os C3 38.5(2) . .
C2 Os C3 64.3(2) 6_556 .
N1 Os C3 127.8(2) . 6_556
N1 Os C3 99.0(2) 6_556 6_556
C1 Os C3 65.2(3) . 6_556
C2 Os C3 64.3(2) . 6_556
C2 Os C3 38.5(2) 6_556 6_556
C3 Os C3 38.1(3) . 6_556
N1 Os N2 83.3(3) . 6_556
N1 Os N2 95.7(3) 6_556 6_556
C1 Os N2 82.3(3) . 6_556
C2 Os N2 98.0(3) . 6_556
C2 Os N2 107.8(3) 6_556 6_556
C3 Os N2 136.3(3) . 6_556
C3 Os N2 145.5(3) 6_556 6_556
N1 Os N2 95.7(3) . .
N1 Os N2 83.3(3) 6_556 .
C1 Os N2 82.3(3) . .
C2 Os N2 107.8(3) . .
C2 Os N2 98.0(3) 6_556 .
C3 Os N2 145.5(3) . .
C3 Os N2 136.3(3) 6_556 .
N2 Os N2 17.8(4) 6_556 .
F1C P F1C 164.2(10) 4_556 .
F1C P F3C 90.2(5) 4_556 4_556
F1C P F3C 80.3(7) . 4_556
F1C P F3C 80.3(7) 4_556 .
F1C P F3C 90.2(5) . .
F3C P F3C 106.1(12) 4_556 .
F1C P F1B 170.8(9) 4_556 .
F1C P F1B 20.8(7) . .
F3C P F1B 98.5(9) 4_556 .
F3C P F1B 94.6(9) . .
F1C P F1B 20.8(7) 4_556 4_556
F1C P F1B 170.8(9) . 4_556
F3C P F1B 94.6(9) 4_556 4_556
F3C P F1B 98.5(9) . 4_556
F1B P F1B 158.0(14) . 4_556
F1C P F3A 65.9(9) 4_556 4_556
F1C P F3A 102.5(9) . 4_556
F3C P F3A 25.6(9) 4_556 4_556
F3C P F3A 93.5(9) . 4_556
F1B P F3A 122.4(10) . 4_556
F1B P F3A 74.4(11) 4_556 4_556
F1C P F3A 102.5(9) 4_556 .
F1C P F3A 65.9(9) . .
F3C P F3A 93.5(9) 4_556 .
F3C P F3A 25.6(9) . .
F1B P F3A 74.4(11) . .
F1B P F3A 122.4(10) 4_556 .
F3A P F3A 91.2(19) 4_556 .
F1C P F2C 101.6(8) 4_556 .
F1C P F2C 90.9(6) . .
F3C P F2C 161.7(10) 4_556 .
F3C P F2C 89.8(5) . .
F1B P F2C 70.6(8) . .
F1B P F2C 91.8(10) 4_556 .
F3A P F2C 166.2(10) 4_556 .
F3A P F2C 97.5(12) . .
F1C P F2C 90.9(6) 4_556 4_556
F1C P F2C 101.6(8) . 4_556
F3C P F2C 89.8(5) 4_556 4_556
F3C P F2C 161.7(10) . 4_556
F1B P F2C 91.8(9) . 4_556
F1B P F2C 70.6(8) 4_556 4_556
F3A P F2C 97.5(12) 4_556 4_556
F3A P F2C 166.2(10) . 4_556
F2C P F2C 76.2(10) . 4_556
F1C P F3B 80.5(8) 4_556 4_556
F1C P F3B 87.3(9) . 4_556
F3C P F3B 16.0(7) 4_556 4_556
F3C P F3B 91.9(9) . 4_556
F1B P F3B 107.4(10) . 4_556
F1B P F3B 89.8(6) 4_556 4_556
F3A P F3B 15.3(10) 4_556 4_556
F3A P F3B 83.3(9) . 4_556
F2C P F3B 177.5(11) . 4_556
F2C P F3B 102.5(7) 4_556 4_556
F1C P F3B 87.3(9) 4_556 .
F1C P F3B 80.5(8) . .
F3C P F3B 91.9(9) 4_556 .
F3C P F3B 16.0(7) . .
F1B P F3B 89.8(6) . .
F1B P F3B 107.4(10) 4_556 .
F3A P F3B 83.3(9) 4_556 .
F3A P F3B 15.3(10) . .
F2C P F3B 102.5(7) . .
F2C P F3B 177.5(11) 4_556 .
F3B P F3B 78.9(10) 4_556 .
C7 N1 Os 174.8(6) . .
C6 N2 C5 115.4(8) . .
C6 N2 Os 120.8(7) . .
C5 N2 Os 103.3(6) . .
C6 N2 H2A 105.3 . .
C5 N2 H2A 105.3 . .
Os N2 H2A 105.3 . .
C2 C1 C2 107.9(8) 6_556 .
C2 C1 C4 132(3) 6_556 6_556
C2 C1 C4 118(3) . 6_556
C2 C1 C4 118(3) 6_556 .
C2 C1 C4 132(3) . .
C4 C1 C4 14(5) 6_556 .
C2 C1 Os 72.3(4) 6_556 .
C2 C1 Os 72.3(4) . .
C4 C1 Os 111.3(6) 6_556 .
C4 C1 Os 111.3(6) . .
C1 C2 C3 107.9(6) . .
C1 C2 Os 68.6(4) . .
C3 C2 Os 71.4(3) . .
C1 C2 H2 126.1 . .
C3 C2 H2 126.1 . .
Os C2 H2 125.5 . .
C3 C3 C2 108.1(4) 6_556 .
C3 C3 Os 70.96(17) 6_556 .
C2 C3 Os 70.1(3) . .
C3 C3 H3 125.9 6_556 .
C2 C3 H3 125.9 . .
Os C3 H3 124.6 . .
C5 C4 C1 108.5(18) . .
C5 C4 H4A 110.0 . .
C1 C4 H4A 110.0 . .
C5 C4 H4B 110.0 . .
C1 C4 H4B 110.0 . .
H4A C4 H4B 108.4 . .
N2 C5 C4 112.1(18) . .
N2 C5 H5A 109.2 . .
C4 C5 H5A 109.2 . .
N2 C5 H5B 109.2 . .
C4 C5 H5B 109.2 . .
H5A C5 H5B 107.9 . .
N2 C6 H6A 109.5 . .
N2 C6 H6B 109.5 . .
H6A C6 H6B 109.5 . .
N2 C6 H6C 109.5 . .
H6A C6 H6C 109.5 . .
H6B C6 H6C 109.5 . .
N1 C7 C8 177.0(7) . .
C7 C8 H8A 109.5 . .
C7 C8 H8B 109.5 . .
H8A C8 H8B 109.5 . .
C7 C8 H8C 109.5 . .
H8A C8 H8C 109.5 . .
H8B C8 H8C 109.5 . .

loop_
_geom_bond_atom_site_label_1
_geom_bond_atom_site_label_2
_geom_bond_distance
_geom_bond_site_symmetry_2
Os N1 2.049(5) .
Os N1 2.049(5) 6_556
Os C1 2.095(8) .
Os C2 2.144(6) .
Os C2 2.144(6) 6_556
Os C3 2.161(6) .
Os C3 2.161(6) 6_556
Os N2 2.176(8) 6_556
Os N2 2.176(8) .
P F1C 1.581(8) 4_556
P F1C 1.581(8) .
P F3C 1.581(8) 4_556
P F3C 1.581(8) .
P F1B 1.583(9) .
P F1B 1.583(9) 4_556
P F3A 1.584(10) 4_556
P F3A 1.584(10) .
P F2C 1.588(8) .
P F2C 1.588(8) 4_556
P F3B 1.597(8) 4_556
P F3B 1.597(8) .
N1 C7 1.128(8) .
N2 C6 1.443(12) .
N2 C5 1.484(14) .
N2 H2A 0.9300 .
C1 C2 1.418(8) 6_556
C1 C2 1.418(8) .
C1 C4 1.530(18) 6_556
C1 C4 1.530(18) .
C2 C3 1.421(9) .
C2 H2 0.9500 .
C3 C3 1.409(13) 6_556
C3 H3 0.9500 .
C4 C5 1.49(3) .
C4 H4A 0.9900 .
C4 H4B 0.9900 .
C5 H5A 0.9900 .
C5 H5B 0.9900 .
C6 H6A 0.9800 .
C6 H6B 0.9800 .
C6 H6C 0.9800 .
C7 C8 1.452(9) .
C8 H8A 0.9800 .
C8 H8B 0.9800 .
C8 H8C 0.9800 .
